data_7049103
loop_
_publ_author_name
'Bresien, Jonas'
'Goicoechea, Jose M.'
'Hinz, Alexander'
'Scharnh\"olz, Moritz T'
'Schulz, Axel'
'Suhrbier, Tim'
'Villinger, Alexander'

_publ_section_title
;
 Increasing steric demand through flexible bulk - primary phosphanes with
 2,6-bis(benzhydryl)phenyl backbones.
;
_journal_issue 11
_journal_name_full 'Dalton transactions (Cambridge, England : 2003)'
_journal_page_first 3786
_journal_page_last 3794
_journal_paper_doi 10.1039/c9dt00399a
_journal_volume 48
_journal_year 2019
_chemical_formula_moiety 'C33 H27 Cl1.52 I0.48 P'
_chemical_formula_sum 'C33 H27 Cl1.52 I0.48 P'
_chemical_formula_weight 569.31
_space_group_crystal_system triclinic
_space_group_IT_number 2
_space_group_name_Hall '-P 1'
_space_group_name_H-M_alt 'P -1'
_symmetry_space_group_name_Hall '-P 1'
_symmetry_space_group_name_H-M 'P -1'
_atom_sites_solution_hydrogens geom
_audit_creation_method SHELXL-2013
_audit_update_record
;
2019-01-28 deposited with the CCDC.    2019-02-20 downloaded from the CCDC.
;
_cell_angle_alpha 71.795(5)
_cell_angle_beta 81.683(4)
_cell_angle_gamma 77.745(4)
_cell_formula_units_Z 4
_cell_length_a 10.4208(5)
_cell_length_b 14.0280(7)
_cell_length_c 20.0898(10)
_cell_measurement_reflns_used 7075
_cell_measurement_temperature 150.01(10)
_cell_measurement_theta_max 76.1110
_cell_measurement_theta_min 4.3110
_cell_volume 2716.5(2)
_computing_cell_refinement 'CrysAlisPro 1.171.38.43b (Rigaku OD, 2015)'
_computing_data_collection 'CrysAlisPro 1.171.38.43b (Rigaku OD, 2015)'
_computing_data_reduction 'CrysAlisPro 1.171.38.43b (Rigaku OD, 2015)'
_computing_structure_refinement 'SHELXL-2013 (Sheldrick, 2013)'
_computing_structure_solution 'SHELXS-97 (Sheldrick, 1990)'
_diffrn_ambient_environment N~2~
_diffrn_ambient_temperature 150.01(10)
_diffrn_detector 'CCD plate'
_diffrn_detector_area_resol_mean 10.5035
_diffrn_detector_type Atlas
_diffrn_measured_fraction_theta_full 1.000
_diffrn_measured_fraction_theta_max 0.987
_diffrn_measurement_device 'four-circle diffractometer'
_diffrn_measurement_device_type 'SuperNova, Dual, Cu at zero, Atlas'
_diffrn_radiation_monochromator mirror
_diffrn_radiation_probe x-ray
_diffrn_radiation_type 'Cu K\a'
_diffrn_radiation_wavelength 1.54184
_diffrn_reflns_av_R_equivalents 0.0543
_diffrn_reflns_av_unetI/netI 0.0585
_diffrn_reflns_Laue_measured_fraction_full 1.000
_diffrn_reflns_Laue_measured_fraction_max 0.987
_diffrn_reflns_limit_h_max 9
_diffrn_reflns_limit_h_min -13
_diffrn_reflns_limit_k_max 17
_diffrn_reflns_limit_k_min -17
_diffrn_reflns_limit_l_max 19
_diffrn_reflns_limit_l_min -25
_diffrn_reflns_number 28346
_diffrn_reflns_point_group_measured_fraction_full 1.000
_diffrn_reflns_point_group_measured_fraction_max 0.987
_diffrn_reflns_theta_full 67.684
_diffrn_reflns_theta_max 76.253
_diffrn_reflns_theta_min 3.492
_diffrn_source 'micro-focus sealed X-ray tube'
_diffrn_source_type 'SuperNova (Cu) X-ray Source'
_exptl_absorpt_coefficient_mu 6.698
_exptl_absorpt_correction_T_max 1.00000
_exptl_absorpt_correction_T_min 0.60897
_exptl_absorpt_correction_type multi-scan
_exptl_crystal_colour colourless
_exptl_crystal_density_diffrn 1.392
_exptl_crystal_description block
_exptl_crystal_F_000 1165
_exptl_crystal_size_max 0.180
_exptl_crystal_size_mid 0.150
_exptl_crystal_size_min 0.030
_refine_diff_density_max 1.349
_refine_diff_density_min -0.533
_refine_diff_density_rms 0.073
_refine_ls_extinction_method none
_refine_ls_goodness_of_fit_ref 1.049
_refine_ls_hydrogen_treatment constr
_refine_ls_matrix_type full
_refine_ls_number_parameters 690
_refine_ls_number_reflns 11218
_refine_ls_number_restraints 0
_refine_ls_restrained_S_all 1.049
_refine_ls_R_factor_all 0.0689
_refine_ls_R_factor_gt 0.0498
_refine_ls_shift/su_max 0.001
_refine_ls_shift/su_mean 0.000
_refine_ls_structure_factor_coef Fsqd
_refine_ls_weighting_details 'w=1/[\s^2^(Fo^2^)+(0.0529P)^2^+0.9461P] where P=(Fo^2^+2Fc^2^)/3'
_refine_ls_weighting_scheme calc
_refine_ls_wR_factor_gt 0.1165
_refine_ls_wR_factor_ref 0.1280
_reflns_Friedel_coverage 0.000
_reflns_number_gt 8677
_reflns_number_total 11218
_reflns_threshold_expression 'I > 2\s(I)'
_cod_data_source_file c9dt00399a2.cif
_cod_data_source_block MS516_2
_cod_depositor_comments 'Adding full bibliography for 7049097--7049105.cif.'
_cod_original_cell_volume 2716.5(3)
_cod_database_code 7049103
_shelx_space_group_comment
;
The symmetry employed for this shelxl refinement is uniquely defined
by the following loop, which should always be used as a source of
symmetry information in preference to the above space-group names.
They are only intended as comments.
;
_shelx_estimated_absorpt_t_min 0.379
_shelx_estimated_absorpt_t_max 0.824
_oxdiff_exptl_absorpt_empirical_full_min 0.823
_oxdiff_exptl_absorpt_empirical_full_max 1.579
_oxdiff_exptl_absorpt_empirical_details
;
CrysAlisPro 1.171.38.43b (Rigaku Oxford Diffraction, 2015)
Empirical absorption correction using spherical harmonics,
 implemented in SCALE3 ABSPACK scaling algorithm.
;
_shelxl_version_number 2013-4

loop_
_space_group_symop_operation_xyz
'x, y, z'
'-x, -y, -z'

loop_
_atom_site_label
_atom_site_type_symbol
_atom_site_fract_x
_atom_site_fract_y
_atom_site_fract_z
_atom_site_U_iso_or_equiv
_atom_site_adp_type
_atom_site_occupancy
_atom_site_site_symmetry_order
_atom_site_calc_flag
_atom_site_refinement_flags_posn
_atom_site_refinement_flags_adp
_atom_site_refinement_flags_occupancy
_atom_site_disorder_assembly
_atom_site_disorder_group
Cl1 Cl 1.4860(6) 0.2174(5) 0.7874(3) 0.0405(2) Uani 0.499(2) 1 d . . P . .
C1 C 1.2884(3) 0.0935(2) 0.88976(15) 0.0251(6) Uani 1 1 d . . . . .
P1 P 1.46872(8) 0.08129(6) 0.87526(5) 0.03508(19) Uani 1 1 d . . . . .
I1 I 1.50335(12) 0.22031(11) 0.77393(6) 0.0405(2) Uani 0.501(2) 1 d . . P . .
Cl2 Cl 1.52324(8) 0.12537(7) 0.95472(5) 0.0416(2) Uani 1 1 d . . . . .
C2 C 1.2413(3) 0.0111(2) 0.88033(15) 0.0241(5) Uani 1 1 d . . . . .
C6 C 1.1963(3) 0.1752(2) 0.90602(15) 0.0267(6) Uani 1 1 d . . . . .
C5 C 1.0619(3) 0.1713(2) 0.91169(16) 0.0298(6) Uani 1 1 d . . . . .
H5 H 1.0000 0.2265 0.9216 0.036 Uiso 1 1 calc R U . . .
C4 C 1.0153(3) 0.0913(2) 0.90353(17) 0.0308(6) Uani 1 1 d . . . . .
C7 C 0.8691(3) 0.0910(3) 0.9103(2) 0.0380(7) Uani 1 1 d . . . . .
H7A H 0.8204 0.1601 0.9070 0.057 Uiso 1 1 calc R U . . .
H7B H 0.8445 0.0444 0.9558 0.057 Uiso 1 1 calc R U . . .
H7C H 0.8475 0.0685 0.8724 0.057 Uiso 1 1 calc R U . . .
C8 C 1.2357(3) 0.2664(2) 0.91886(15) 0.0267(6) Uani 1 1 d . . . . .
H8 H 1.3270 0.2721 0.8965 0.032 Uiso 0.66(5) 1 calc R U P A 1
H8B H 1.3241 0.2728 0.8927 0.032 Uiso 0.34(5) 1 calc R U P A 2
C15 C 1.2374(12) 0.2476(11) 0.9990(4) 0.025(2) Uani 0.66(5) 1 d G . P A 1
C16 C 1.1591(12) 0.1876(11) 1.0499(4) 0.0329(18) Uani 0.66(5) 1 d G . P A 1
H16 H 1.1050 0.1512 1.0365 0.040 Uiso 0.66(5) 1 calc R U P A 1
C17 C 1.1601(12) 0.1807(11) 1.1203(4) 0.042(2) Uani 0.66(5) 1 d G . P A 1
H17 H 1.1066 0.1397 1.1551 0.050 Uiso 0.66(5) 1 calc R U P A 1
C18 C 1.2392(14) 0.2340(12) 1.1399(5) 0.042(3) Uani 0.66(5) 1 d G . P A 1
H18 H 1.2399 0.2293 1.1881 0.050 Uiso 0.66(5) 1 calc R U P A 1
C19 C 1.3175(13) 0.2940(11) 1.0891(7) 0.049(3) Uani 0.66(5) 1 d G . P A 1
H19 H 1.3716 0.3304 1.1024 0.059 Uiso 0.66(5) 1 calc R U P A 1
C20 C 1.3166(12) 0.3009(10) 1.0186(6) 0.033(2) Uani 0.66(5) 1 d G . P A 1
H20 H 1.3700 0.3419 0.9838 0.040 Uiso 0.66(5) 1 calc R U P A 1
C15B C 1.250(2) 0.2656(18) 0.9934(7) 0.028(4) Uani 0.34(5) 1 d G . P A 2
C16B C 1.185(3) 0.2037(15) 1.0504(9) 0.033(4) Uani 0.34(5) 1 d G . P A 2
H16B H 1.1311 0.1619 1.0429 0.040 Uiso 0.34(5) 1 calc R U P A 2
C17B C 1.199(3) 0.2030(15) 1.1184(7) 0.040(5) Uani 0.34(5) 1 d G . P A 2
H17B H 1.1539 0.1607 1.1573 0.048 Uiso 0.34(5) 1 calc R U P A 2
C18B C 1.277(3) 0.264(2) 1.1293(10) 0.046(6) Uani 0.34(5) 1 d G . P A 2
H18B H 1.2867 0.2638 1.1758 0.055 Uiso 0.34(5) 1 calc R U P A 2
C19B C 1.3427(19) 0.326(3) 1.0724(15) 0.054(6) Uani 0.34(5) 1 d G . P A 2
H19B H 1.3966 0.3680 1.0799 0.064 Uiso 0.34(5) 1 calc R U P A 2
C20B C 1.329(2) 0.327(2) 1.0044(12) 0.042(4) Uani 0.34(5) 1 d G . P A 2
H20B H 1.3738 0.3691 0.9654 0.051 Uiso 0.34(5) 1 calc R U P A 2
C9 C 1.1434(3) 0.3654(2) 0.88518(16) 0.0274(6) Uani 1 1 d . . . . .
C10 C 1.1628(4) 0.4114(3) 0.81315(19) 0.0411(8) Uani 1 1 d . . . . .
H10 H 1.2346 0.3829 0.7863 0.049 Uiso 1 1 calc R U . . .
C11 C 1.0770(4) 0.4996(3) 0.7803(2) 0.0485(9) Uani 1 1 d . . . . .
H11 H 1.0909 0.5307 0.7312 0.058 Uiso 1 1 calc R U . . .
C12 C 0.9724(4) 0.5416(3) 0.8186(2) 0.0425(8) Uani 1 1 d . . . . .
H12 H 0.9137 0.6010 0.7959 0.051 Uiso 1 1 calc R U . . .
C13 C 0.9533(4) 0.4971(3) 0.8901(2) 0.0413(8) Uani 1 1 d . . . . .
H13 H 0.8815 0.5259 0.9169 0.050 Uiso 1 1 calc R U . . .
C14 C 1.0392(3) 0.4102(2) 0.92297(19) 0.0359(7) Uani 1 1 d . . . . .
H14 H 1.0263 0.3809 0.9724 0.043 Uiso 1 1 calc R U . . .
Cl3 Cl 1.0053(6) 0.2874(4) 0.7147(4) 0.0440(2) Uani 0.541(2) 1 d . . P . .
C3 C 1.1061(3) 0.0108(2) 0.88850(16) 0.0278(6) Uani 1 1 d . . . . .
H3 H 1.0753 -0.0456 0.8837 0.033 Uiso 1 1 calc R U . . .
I2 I 1.02039(16) 0.26902(10) 0.72334(9) 0.0440(2) Uani 0.459(2) 1 d . . P . .
P2 P 0.98447(8) 0.34505(8) 0.60238(5) 0.0392(2) Uani 1 1 d . . . . .
Cl40 Cl 1.04547(8) 0.48362(8) 0.58205(5) 0.0460(2) Uani 1 1 d . . . . .
C40 C 0.3819(3) 0.4102(3) 0.5995(2) 0.0424(8) Uani 1 1 d . . . . .
H40A H 0.3535 0.4632 0.5567 0.064 Uiso 1 1 calc R U . . .
H40B H 0.3370 0.4300 0.6409 0.064 Uiso 1 1 calc R U . . .
H40C H 0.3596 0.3455 0.6001 0.064 Uiso 1 1 calc R U . . .
C39 C 0.7174(3) 0.4424(2) 0.63647(15) 0.0272(6) Uani 1 1 d . . . . .
C38 C 0.5805(3) 0.4510(2) 0.63522(16) 0.0295(6) Uani 1 1 d . . . . .
H38 H 0.5221 0.4945 0.6586 0.035 Uiso 1 1 calc R U . . .
C37 C 0.5282(3) 0.3980(2) 0.60096(17) 0.0303(6) Uani 1 1 d . . . . .
C36 C 0.6153(3) 0.3348(2) 0.56693(16) 0.0299(6) Uani 1 1 d . . . . .
H36 H 0.5807 0.2995 0.5423 0.036 Uiso 1 1 calc R U . . .
C35 C 0.7513(3) 0.3215(2) 0.56772(15) 0.0269(6) Uani 1 1 d . . . . .
C34 C 0.8039(3) 0.3762(2) 0.60302(15) 0.0272(6) Uani 1 1 d . . . . .
C33 C 1.2166(3) -0.1954(3) 0.82589(18) 0.0337(7) Uani 1 1 d . . . . .
H33 H 1.2036 -0.1487 0.7805 0.040 Uiso 1 1 calc R U . . .
C32 C 1.1704(4) -0.2870(3) 0.8452(2) 0.0430(8) Uani 1 1 d . . . . .
H32 H 1.1260 -0.3024 0.8128 0.052 Uiso 1 1 calc R U . . .
C31 C 1.1883(4) -0.3559(3) 0.9107(2) 0.0436(8) Uani 1 1 d . . . . .
H31 H 1.1567 -0.4185 0.9233 0.052 Uiso 1 1 calc R U . . .
C30 C 1.2522(4) -0.3333(3) 0.9575(2) 0.0424(8) Uani 1 1 d . . . . .
H30 H 1.2647 -0.3804 1.0028 0.051 Uiso 1 1 calc R U . . .
C29 C 1.2986(3) -0.2417(3) 0.93914(18) 0.0353(7) Uani 1 1 d . . . . .
H29 H 1.3421 -0.2267 0.9721 0.042 Uiso 1 1 calc R U . . .
C28 C 1.2822(3) -0.1718(2) 0.87316(16) 0.0269(6) Uani 1 1 d . . . . .
C27 C 1.2904(4) 0.0375(3) 0.72992(19) 0.0411(8) Uani 1 1 d . . . . .
H27 H 1.2037 0.0617 0.7470 0.049 Uiso 1 1 calc R U . . .
C26 C 1.3298(4) 0.0720(3) 0.6593(2) 0.0485(9) Uani 1 1 d . . . . .
H26 H 1.2697 0.1191 0.6280 0.058 Uiso 1 1 calc R U . . .
C25 C 1.4557(4) 0.0386(3) 0.63382(19) 0.0463(9) Uani 1 1 d . . . . .
H25 H 1.4827 0.0631 0.5852 0.056 Uiso 1 1 calc R U . . .
C24 C 1.5417(4) -0.0298(4) 0.6788(2) 0.0552(10) Uani 1 1 d . . . . .
H24 H 1.6288 -0.0529 0.6616 0.066 Uiso 1 1 calc R U . . .
C23 C 1.5010(3) -0.0659(3) 0.7502(2) 0.0450(9) Uani 1 1 d . . . . .
H23 H 1.5605 -0.1144 0.7812 0.054 Uiso 1 1 calc R U . . .
C22 C 1.3763(3) -0.0320(2) 0.77610(16) 0.0277(6) Uani 1 1 d . . . . .
C21 C 1.3357(3) -0.0729(2) 0.85506(15) 0.0249(6) Uani 1 1 d . . . . .
H21 H 1.4173 -0.0889 0.8801 0.030 Uiso 1 1 calc R U . . .
C43 C 0.8140(4) 0.1185(3) 0.65968(19) 0.0435(8) Uani 1 1 d . . . . .
H43 H 0.7435 0.1671 0.6718 0.052 Uiso 1 1 calc R U . . .
C42 C 0.8779(3) 0.1409(2) 0.59325(16) 0.0275(6) Uani 1 1 d . . . . .
C41 C 0.8394(3) 0.2413(2) 0.53599(15) 0.0261(6) Uani 1 1 d . . . . .
H41 H 0.9225 0.2678 0.5148 0.031 Uiso 1 1 calc R U . . .
C61 C 0.6770(3) 0.5095(2) 0.74138(16) 0.0291(6) Uani 1 1 d . . . . .
C44 C 0.8516(5) 0.0249(3) 0.7096(2) 0.0509(10) Uani 1 1 d . . . . .
H44 H 0.8077 0.0109 0.7555 0.061 Uiso 1 1 calc R U . . .
C66 C 0.6863(4) 0.4197(3) 0.79598(19) 0.0414(8) Uani 1 1 d . . . . .
H66 H 0.7458 0.3609 0.7901 0.050 Uiso 1 1 calc R U . . .
C45 C 0.9525(4) -0.0474(3) 0.6924(2) 0.0453(9) Uani 1 1 d . . . . .
H45 H 0.9782 -0.1108 0.7264 0.054 Uiso 1 1 calc R U . . .
C65 C 0.6097(5) 0.4144(3) 0.8592(2) 0.0529(10) Uani 1 1 d . . . . .
H65 H 0.6176 0.3522 0.8962 0.063 Uiso 1 1 calc R U . . .
C46 C 1.0153(4) -0.0262(3) 0.6254(2) 0.0482(9) Uani 1 1 d . . . . .
H46 H 1.0839 -0.0757 0.6129 0.058 Uiso 1 1 calc R U . . .
C64 C 0.5231(4) 0.4981(3) 0.8687(2) 0.0509(10) Uani 1 1 d . . . . .
H64 H 0.4708 0.4942 0.9120 0.061 Uiso 1 1 calc R U . . .
C47 C 0.9789(3) 0.0665(3) 0.57656(19) 0.0407(8) Uani 1 1 d . . . . .
H47 H 1.0231 0.0802 0.5307 0.049 Uiso 1 1 calc R U . . .
C63 C 0.5122(4) 0.5885(3) 0.8147(2) 0.0443(8) Uani 1 1 d . . . . .
H63 H 0.4518 0.6468 0.8208 0.053 Uiso 1 1 calc R U . . .
C48 C 0.7769(3) 0.2253(2) 0.47690(16) 0.0291(6) Uani 1 1 d . . . . .
C62 C 0.5893(3) 0.5941(3) 0.75156(18) 0.0355(7) Uani 1 1 d . . . . .
H62 H 0.5819 0.6567 0.7149 0.043 Uiso 1 1 calc R U . . .
C49 C 0.7104(3) 0.1457(3) 0.48739(18) 0.0354(7) Uani 1 1 d . . . . .
H49 H 0.7059 0.0971 0.5324 0.042 Uiso 1 1 calc R U . . .
C50 C 0.6502(4) 0.1356(3) 0.4334(2) 0.0424(8) Uani 1 1 d . . . . .
H50 H 0.6041 0.0808 0.4416 0.051 Uiso 1 1 calc R U . . .
C60 C 0.8337(4) 0.6802(3) 0.6372(2) 0.0438(8) Uani 1 1 d . . . . .
H60 H 0.8866 0.6533 0.6759 0.053 Uiso 1 1 calc R U . . .
C51 C 0.6574(4) 0.2056(3) 0.3673(2) 0.0443(9) Uani 1 1 d . . . . .
H51 H 0.6168 0.1987 0.3301 0.053 Uiso 1 1 calc R U . . .
C59 C 0.8308(4) 0.7807(3) 0.5962(2) 0.0513(10) Uani 1 1 d . . . . .
H59 H 0.8817 0.8218 0.6070 0.062 Uiso 1 1 calc R U . . .
C52 C 0.7237(4) 0.2853(3) 0.35587(19) 0.0462(9) Uani 1 1 d . . . . .
H52 H 0.7286 0.3334 0.3106 0.055 Uiso 1 1 calc R U . . .
C58 C 0.7544(4) 0.8209(3) 0.5400(2) 0.0485(9) Uani 1 1 d . . . . .
H58 H 0.7513 0.8899 0.5122 0.058 Uiso 1 1 calc R U . . .
C53 C 0.7831(4) 0.2953(3) 0.40997(18) 0.0401(8) Uani 1 1 d . . . . .
H53 H 0.8286 0.3504 0.4016 0.048 Uiso 1 1 calc R U . . .
C57 C 0.6827(4) 0.7600(3) 0.5247(2) 0.0529(10) Uani 1 1 d . . . . .
H57 H 0.6308 0.7866 0.4856 0.064 Uiso 1 1 calc R U . . .
C54 C 0.7606(3) 0.5104(2) 0.67219(15) 0.0264(6) Uani 1 1 d . . . . .
H54 H 0.8535 0.4805 0.6839 0.032 Uiso 1 1 calc R U . . .
C56 C 0.6855(4) 0.6599(3) 0.56579(19) 0.0439(8) Uani 1 1 d . . . . .
H56 H 0.6348 0.6190 0.5547 0.053 Uiso 1 1 calc R U . . .
C55 C 0.7607(3) 0.6187(2) 0.62251(16) 0.0296(6) Uani 1 1 d . . . . .

loop_
_atom_site_aniso_label
_atom_site_aniso_U_11
_atom_site_aniso_U_22
_atom_site_aniso_U_33
_atom_site_aniso_U_23
_atom_site_aniso_U_13
_atom_site_aniso_U_12
Cl1 0.0378(5) 0.0423(2) 0.0383(6) -0.0106(4) 0.0157(3) -0.0149(3)
C1 0.0256(14) 0.0232(13) 0.0255(14) -0.0041(11) -0.0030(11) -0.0061(11)
P1 0.0217(4) 0.0335(4) 0.0513(5) -0.0150(4) 0.0000(3) -0.0057(3)
I1 0.0378(5) 0.0423(2) 0.0383(6) -0.0106(4) 0.0157(3) -0.0149(3)
Cl2 0.0298(4) 0.0449(4) 0.0546(5) -0.0180(4) -0.0091(3) -0.0071(3)
C2 0.0229(13) 0.0227(13) 0.0252(14) -0.0054(11) -0.0015(10) -0.0035(10)
C6 0.0266(14) 0.0244(14) 0.0287(15) -0.0066(11) -0.0012(11) -0.0063(11)
C5 0.0271(14) 0.0244(14) 0.0331(16) -0.0059(12) 0.0023(12) -0.0014(11)
C4 0.0205(14) 0.0354(16) 0.0356(16) -0.0098(13) 0.0008(11) -0.0058(11)
C7 0.0191(14) 0.0394(18) 0.059(2) -0.0190(16) 0.0017(13) -0.0086(12)
C8 0.0259(14) 0.0251(14) 0.0292(15) -0.0087(11) 0.0008(11) -0.0058(11)
C15 0.029(4) 0.017(4) 0.031(4) -0.009(3) -0.005(3) -0.004(3)
C16 0.038(4) 0.029(4) 0.034(3) -0.008(3) 0.000(3) -0.014(3)
C17 0.045(5) 0.039(5) 0.036(3) -0.001(3) -0.005(3) -0.009(3)
C18 0.044(6) 0.041(6) 0.037(4) -0.015(4) -0.015(3) 0.012(4)
C19 0.051(6) 0.057(6) 0.051(6) -0.029(6) -0.016(5) -0.008(4)
C20 0.032(4) 0.033(5) 0.040(4) -0.012(3) -0.002(3) -0.014(3)
C15B 0.020(6) 0.018(7) 0.034(7) 0.008(5) 0.005(5) -0.007(5)
C16B 0.045(9) 0.022(6) 0.033(7) 0.003(5) -0.001(5) -0.024(5)
C17B 0.063(13) 0.026(7) 0.025(6) 0.003(5) 0.003(7) -0.017(7)
C18B 0.050(13) 0.047(13) 0.043(10) -0.027(9) -0.025(8) 0.020(9)
C19B 0.039(8) 0.074(15) 0.062(12) -0.042(11) -0.007(7) -0.003(8)
C20B 0.053(8) 0.043(11) 0.041(8) -0.016(7) 0.008(6) -0.032(7)
C9 0.0293(14) 0.0194(13) 0.0343(15) -0.0063(11) -0.0044(12) -0.0072(11)
C10 0.049(2) 0.0356(18) 0.0355(18) -0.0097(14) -0.0007(15) -0.0030(15)
C11 0.069(3) 0.0388(19) 0.0328(18) -0.0030(15) -0.0097(17) -0.0060(18)
C12 0.049(2) 0.0293(16) 0.048(2) -0.0060(15) -0.0205(17) -0.0014(14)
C13 0.0376(18) 0.0337(17) 0.049(2) -0.0118(15) -0.0034(15) 0.0016(14)
C14 0.0368(17) 0.0288(16) 0.0378(18) -0.0071(13) -0.0007(14) -0.0020(13)
Cl3 0.0442(5) 0.0338(6) 0.0498(6) -0.0082(5) -0.0235(3) 0.0091(4)
C3 0.0256(14) 0.0262(14) 0.0342(15) -0.0105(12) 0.0002(11) -0.0094(11)
I2 0.0442(5) 0.0338(6) 0.0498(6) -0.0082(5) -0.0235(3) 0.0091(4)
P2 0.0226(4) 0.0525(5) 0.0489(5) -0.0270(4) -0.0035(3) -0.0016(3)
Cl40 0.0303(4) 0.0568(5) 0.0541(5) -0.0171(4) -0.0002(3) -0.0152(3)
C40 0.0235(16) 0.057(2) 0.053(2) -0.0274(18) -0.0039(14) -0.0025(14)
C39 0.0251(14) 0.0285(14) 0.0250(14) -0.0059(11) -0.0027(11) -0.0013(11)
C38 0.0259(14) 0.0313(15) 0.0298(15) -0.0113(12) -0.0002(11) 0.0003(11)
C37 0.0192(13) 0.0363(16) 0.0323(15) -0.0058(12) -0.0048(11) -0.0026(11)
C36 0.0271(15) 0.0342(15) 0.0319(15) -0.0141(12) -0.0048(12) -0.0047(12)
C35 0.0278(14) 0.0265(14) 0.0258(14) -0.0083(11) -0.0008(11) -0.0032(11)
C34 0.0232(14) 0.0307(15) 0.0276(14) -0.0083(12) -0.0026(11) -0.0043(11)
C33 0.0327(16) 0.0334(16) 0.0377(17) -0.0115(13) -0.0054(13) -0.0082(13)
C32 0.0366(18) 0.044(2) 0.058(2) -0.0272(18) 0.0004(16) -0.0141(15)
C31 0.0400(18) 0.0304(16) 0.063(2) -0.0183(16) 0.0098(16) -0.0150(14)
C30 0.0441(19) 0.0325(17) 0.044(2) -0.0014(14) 0.0042(15) -0.0122(14)
C29 0.0387(17) 0.0327(16) 0.0349(17) -0.0084(13) -0.0023(13) -0.0097(13)
C28 0.0225(13) 0.0246(14) 0.0344(16) -0.0107(12) -0.0006(11) -0.0037(10)
C27 0.0391(18) 0.0407(19) 0.0346(18) -0.0064(14) 0.0002(14) 0.0027(14)
C26 0.052(2) 0.047(2) 0.0347(19) -0.0015(16) -0.0037(16) -0.0008(17)
C25 0.053(2) 0.056(2) 0.0291(17) -0.0074(16) 0.0049(15) -0.0215(18)
C24 0.036(2) 0.080(3) 0.046(2) -0.023(2) 0.0133(17) -0.0086(19)
C23 0.0300(17) 0.059(2) 0.0365(19) -0.0106(16) -0.0008(14) 0.0057(15)
C22 0.0263(14) 0.0278(14) 0.0296(15) -0.0096(12) 0.0008(11) -0.0059(11)
C21 0.0232(13) 0.0244(13) 0.0267(14) -0.0080(11) -0.0037(11) -0.0017(10)
C43 0.051(2) 0.0378(18) 0.0339(18) -0.0106(14) 0.0049(15) 0.0030(15)
C42 0.0255(14) 0.0301(15) 0.0271(14) -0.0084(12) -0.0056(11) -0.0029(11)
C41 0.0237(13) 0.0281(14) 0.0272(14) -0.0099(11) -0.0001(11) -0.0044(11)
C61 0.0348(16) 0.0297(15) 0.0263(14) -0.0101(12) -0.0031(12) -0.0098(12)
C44 0.070(3) 0.043(2) 0.0304(18) -0.0052(15) 0.0038(17) -0.0048(18)
C66 0.053(2) 0.0310(17) 0.0369(18) -0.0101(14) 0.0005(15) -0.0034(15)
C45 0.048(2) 0.0397(19) 0.043(2) -0.0026(16) -0.0158(16) -0.0019(15)
C65 0.083(3) 0.038(2) 0.0322(19) -0.0051(15) 0.0066(19) -0.0135(19)
C46 0.0340(18) 0.043(2) 0.056(2) -0.0070(17) -0.0032(16) 0.0060(15)
C64 0.066(3) 0.054(2) 0.0345(19) -0.0205(17) 0.0164(18) -0.018(2)
C47 0.0331(17) 0.0424(19) 0.0378(18) -0.0072(15) 0.0043(14) 0.0001(14)
C63 0.044(2) 0.047(2) 0.043(2) -0.0219(16) 0.0043(15) -0.0029(16)
C48 0.0268(14) 0.0322(15) 0.0273(15) -0.0111(12) -0.0017(11) 0.0002(11)
C62 0.0387(17) 0.0336(16) 0.0319(16) -0.0092(13) -0.0030(13) -0.0022(13)
C49 0.0312(16) 0.0436(18) 0.0335(17) -0.0131(14) -0.0030(13) -0.0083(13)
C50 0.0369(18) 0.052(2) 0.046(2) -0.0236(17) -0.0066(15) -0.0077(15)
C60 0.047(2) 0.0365(18) 0.048(2) -0.0044(15) -0.0146(16) -0.0119(15)
C51 0.0403(19) 0.055(2) 0.042(2) -0.0262(17) -0.0147(15) 0.0084(16)
C59 0.056(2) 0.038(2) 0.062(3) -0.0115(18) -0.005(2) -0.0176(17)
C52 0.060(2) 0.045(2) 0.0286(17) -0.0068(15) -0.0130(16) 0.0016(17)
C58 0.047(2) 0.0325(18) 0.052(2) 0.0044(16) 0.0025(17) -0.0064(15)
C53 0.052(2) 0.0325(17) 0.0324(17) -0.0073(14) -0.0054(15) -0.0024(15)
C57 0.054(2) 0.049(2) 0.043(2) 0.0124(17) -0.0134(18) -0.0127(18)
C54 0.0248(13) 0.0274(14) 0.0264(14) -0.0086(11) -0.0037(11) -0.0013(11)
C56 0.046(2) 0.044(2) 0.0378(19) 0.0001(15) -0.0116(16) -0.0139(16)
C55 0.0267(14) 0.0293(15) 0.0299(15) -0.0071(12) -0.0013(11) -0.0019(11)

loop_
_atom_type_symbol
_atom_type_description
_atom_type_scat_dispersion_real
_atom_type_scat_dispersion_imag
_atom_type_scat_source
C C 0.0181 0.0091 'International Tables Vol C Tables 4.2.6.8 and 6.1.1.4'
H H 0.0000 0.0000 'International Tables Vol C Tables 4.2.6.8 and 6.1.1.4'
P P 0.2955 0.4335 'International Tables Vol C Tables 4.2.6.8 and 6.1.1.4'
Cl Cl 0.3639 0.7018 'International Tables Vol C Tables 4.2.6.8 and 6.1.1.4'
I I -0.3257 6.8362 'International Tables Vol C Tables 4.2.6.8 and 6.1.1.4'

loop_
_geom_angle_atom_site_label_1
_geom_angle_atom_site_label_2
_geom_angle_atom_site_label_3
_geom_angle
C2 C1 C6 119.1(3)
C2 C1 P1 113.2(2)
C6 C1 P1 127.7(2)
C1 P1 Cl2 105.10(10)
C1 P1 Cl1 100.28(19)
Cl2 P1 Cl1 99.87(18)
C1 P1 I1 104.07(10)
Cl2 P1 I1 102.42(5)
Cl1 P1 I1 5.47(17)
C3 C2 C1 119.6(3)
C3 C2 C21 119.3(2)
C1 C2 C21 120.9(2)
C5 C6 C1 118.3(3)
C5 C6 C8 118.0(3)
C1 C6 C8 123.6(3)
C4 C5 C6 123.0(3)
C4 C5 H5 118.5
C6 C5 H5 118.5
C5 C4 C3 118.4(3)
C5 C4 C7 120.8(3)
C3 C4 C7 120.8(3)
C4 C7 H7A 109.5
C4 C7 H7B 109.5
H7A C7 H7B 109.5
C4 C7 H7C 109.5
H7A C7 H7C 109.5
H7B C7 H7C 109.5
C15B C8 C6 120.1(8)
C15B C8 C9 107.5(10)
C6 C8 C9 110.9(2)
C6 C8 C15 109.4(6)
C9 C8 C15 111.9(5)
C6 C8 H8 108.2
C9 C8 H8 108.2
C15 C8 H8 108.2
C15B C8 H8B 105.8
C6 C8 H8B 105.8
C9 C8 H8B 105.8
C16 C15 C20 120.0
C16 C15 C8 123.9(6)
C20 C15 C8 116.0(6)
C15 C16 C17 120.0
C15 C16 H16 120.0
C17 C16 H16 120.0
C18 C17 C16 120.0
C18 C17 H17 120.0
C16 C17 H17 120.0
C17 C18 C19 120.0
C17 C18 H18 120.0
C19 C18 H18 120.0
C20 C19 C18 120.0
C20 C19 H19 120.0
C18 C19 H19 120.0
C19 C20 C15 120.0
C19 C20 H20 120.0
C15 C20 H20 120.0
C16B C15B C20B 120.0
C16B C15B C8 120.1(10)
C20B C15B C8 119.9(10)
C17B C16B C15B 120.0
C17B C16B H16B 120.0
C15B C16B H16B 120.0
C16B C17B C18B 120.0
C16B C17B H17B 120.0
C18B C17B H17B 120.0
C17B C18B C19B 120.0
C17B C18B H18B 120.0
C19B C18B H18B 120.0
C18B C19B C20B 120.0
C18B C19B H19B 120.0
C20B C19B H19B 120.0
C19B C20B C15B 120.0
C19B C20B H20B 120.0
C15B C20B H20B 120.0
C14 C9 C10 118.4(3)
C14 C9 C8 122.9(3)
C10 C9 C8 118.8(3)
C9 C10 C11 120.2(4)
C9 C10 H10 119.9
C11 C10 H10 119.9
C12 C11 C10 120.5(3)
C12 C11 H11 119.7
C10 C11 H11 119.7
C11 C12 C13 119.7(3)
C11 C12 H12 120.2
C13 C12 H12 120.2
C12 C13 C14 119.9(4)
C12 C13 H13 120.0
C14 C13 H13 120.0
C9 C14 C13 121.4(3)
C9 C14 H14 119.3
C13 C14 H14 119.3
C4 C3 C2 121.5(3)
C4 C3 H3 119.2
C2 C3 H3 119.2
C34 P2 Cl40 105.29(11)
C34 P2 Cl3 100.1(2)
Cl40 P2 Cl3 99.01(18)
C34 P2 I2 103.38(11)
Cl40 P2 I2 101.74(6)
Cl3 P2 I2 5.15(18)
C37 C40 H40A 109.5
C37 C40 H40B 109.5
H40A C40 H40B 109.5
C37 C40 H40C 109.5
H40A C40 H40C 109.5
H40B C40 H40C 109.5
C34 C39 C38 118.9(3)
C34 C39 C54 124.8(3)
C38 C39 C54 116.2(3)
C37 C38 C39 122.1(3)
C37 C38 H38 118.9
C39 C38 H38 118.9
C38 C37 C36 118.1(3)
C38 C37 C40 120.8(3)
C36 C37 C40 121.1(3)
C37 C36 C35 122.4(3)
C37 C36 H36 118.8
C35 C36 H36 118.8
C36 C35 C34 119.1(3)
C36 C35 C41 118.8(3)
C34 C35 C41 121.8(3)
C39 C34 C35 119.4(3)
C39 C34 P2 127.2(2)
C35 C34 P2 113.3(2)
C32 C33 C28 120.1(3)
C32 C33 H33 119.9
C28 C33 H33 119.9
C31 C32 C33 120.9(3)
C31 C32 H32 119.5
C33 C32 H32 119.5
C30 C31 C32 119.4(3)
C30 C31 H31 120.3
C32 C31 H31 120.3
C31 C30 C29 120.4(3)
C31 C30 H30 119.8
C29 C30 H30 119.8
C28 C29 C30 120.9(3)
C28 C29 H29 119.6
C30 C29 H29 119.6
C29 C28 C33 118.3(3)
C29 C28 C21 119.1(3)
C33 C28 C21 122.7(3)
C26 C27 C22 120.5(3)
C26 C27 H27 119.8
C22 C27 H27 119.8
C25 C26 C27 120.5(4)
C25 C26 H26 119.8
C27 C26 H26 119.8
C24 C25 C26 119.7(3)
C24 C25 H25 120.2
C26 C25 H25 120.2
C25 C24 C23 119.8(4)
C25 C24 H24 120.1
C23 C24 H24 120.1
C22 C23 C24 120.8(4)
C22 C23 H23 119.6
C24 C23 H23 119.6
C23 C22 C27 118.7(3)
C23 C22 C21 119.2(3)
C27 C22 C21 122.0(3)
C28 C21 C2 113.5(2)
C28 C21 C22 112.6(2)
C2 C21 C22 109.7(2)
C28 C21 H21 106.9
C2 C21 H21 106.9
C22 C21 H21 106.9
C42 C43 C44 120.7(4)
C42 C43 H43 119.7
C44 C43 H43 119.7
C43 C42 C47 118.2(3)
C43 C42 C41 123.1(3)
C47 C42 C41 118.7(3)
C48 C41 C42 111.8(2)
C48 C41 C35 112.2(2)
C42 C41 C35 110.9(2)
C48 C41 H41 107.2
C42 C41 H41 107.2
C35 C41 H41 107.2
C66 C61 C62 118.2(3)
C66 C61 C54 118.8(3)
C62 C61 C54 123.0(3)
C45 C44 C43 120.4(4)
C45 C44 H44 119.8
C43 C44 H44 119.8
C61 C66 C65 120.9(4)
C61 C66 H66 119.5
C65 C66 H66 119.5
C46 C45 C44 119.3(3)
C46 C45 H45 120.4
C44 C45 H45 120.4
C64 C65 C66 120.5(4)
C64 C65 H65 119.8
C66 C65 H65 119.8
C47 C46 C45 120.2(4)
C47 C46 H46 119.9
C45 C46 H46 119.9
C65 C64 C63 119.5(4)
C65 C64 H64 120.3
C63 C64 H64 120.3
C46 C47 C42 121.3(3)
C46 C47 H47 119.4
C42 C47 H47 119.4
C64 C63 C62 120.1(4)
C64 C63 H63 119.9
C62 C63 H63 119.9
C49 C48 C53 118.2(3)
C49 C48 C41 122.6(3)
C53 C48 C41 119.1(3)
C61 C62 C63 120.8(3)
C61 C62 H62 119.6
C63 C62 H62 119.6
C48 C49 C50 121.2(3)
C48 C49 H49 119.4
C50 C49 H49 119.4
C51 C50 C49 119.8(4)
C51 C50 H50 120.1
C49 C50 H50 120.1
C55 C60 C59 121.0(3)
C55 C60 H60 119.5
C59 C60 H60 119.5
C52 C51 C50 119.8(3)
C52 C51 H51 120.1
C50 C51 H51 120.1
C58 C59 C60 120.3(4)
C58 C59 H59 119.9
C60 C59 H59 119.9
C51 C52 C53 120.2(3)
C51 C52 H52 119.9
C53 C52 H52 119.9
C57 C58 C59 119.1(3)
C57 C58 H58 120.5
C59 C58 H58 120.5
C52 C53 C48 120.8(3)
C52 C53 H53 119.6
C48 C53 H53 119.6
C58 C57 C56 120.5(4)
C58 C57 H57 119.8
C56 C57 H57 119.8
C39 C54 C61 110.8(2)
C39 C54 C55 111.5(2)
C61 C54 C55 112.5(2)
C39 C54 H54 107.3
C61 C54 H54 107.3
C55 C54 H54 107.3
C55 C56 C57 121.2(3)
C55 C56 H56 119.4
C57 C56 H56 119.4
C56 C55 C60 118.0(3)
C56 C55 C54 123.1(3)
C60 C55 C54 118.8(3)

loop_
_geom_bond_atom_site_label_1
_geom_bond_atom_site_label_2
_geom_bond_distance
Cl1 P1 2.178(6)
C1 C2 1.420(4)
C1 C6 1.421(4)
C1 P1 1.839(3)
P1 Cl2 2.0693(12)
P1 I1 2.3839(14)
C2 C3 1.395(4)
C2 C21 1.533(4)
C6 C5 1.400(4)
C6 C8 1.528(4)
C5 C4 1.376(4)
C5 H5 0.9500
C4 C3 1.392(4)
C4 C7 1.510(4)
C7 H7A 0.9800
C7 H7B 0.9800
C7 H7C 0.9800
C8 C15B 1.523(14)
C8 C9 1.531(4)
C8 C15 1.550(8)
C8 H8 1.0000
C8 H8B 1.0000
C15 C16 1.3900
C15 C20 1.3900
C16 C17 1.3900
C16 H16 0.9500
C17 C18 1.3900
C17 H17 0.9500
C18 C19 1.3900
C18 H18 0.9500
C19 C20 1.3900
C19 H19 0.9500
C20 H20 0.9500
C15B C16B 1.3900
C15B C20B 1.3900
C16B C17B 1.3900
C16B H16B 0.9500
C17B C18B 1.3900
C17B H17B 0.9500
C18B C19B 1.3900
C18B H18B 0.9500
C19B C20B 1.3900
C19B H19B 0.9500
C20B H20B 0.9500
C9 C14 1.385(5)
C9 C10 1.393(5)
C10 C11 1.398(5)
C10 H10 0.9500
C11 C12 1.377(6)
C11 H11 0.9500
C12 C13 1.379(5)
C12 H12 0.9500
C13 C14 1.389(5)
C13 H13 0.9500
C14 H14 0.9500
Cl3 P2 2.172(6)
C3 H3 0.9500
I2 P2 2.3785(18)
P2 C34 1.838(3)
P2 Cl40 2.0744(13)
C40 C37 1.501(4)
C40 H40A 0.9800
C40 H40B 0.9800
C40 H40C 0.9800
C39 C34 1.409(4)
C39 C38 1.410(4)
C39 C54 1.527(4)
C38 C37 1.387(4)
C38 H38 0.9500
C37 C36 1.391(5)
C36 C35 1.391(4)
C36 H36 0.9500
C35 C34 1.422(4)
C35 C41 1.535(4)
C33 C32 1.389(5)
C33 C28 1.400(4)
C33 H33 0.9500
C32 C31 1.379(6)
C32 H32 0.9500
C31 C30 1.374(5)
C31 H31 0.9500
C30 C29 1.392(5)
C30 H30 0.9500
C29 C28 1.389(5)
C29 H29 0.9500
C28 C21 1.523(4)
C27 C26 1.379(5)
C27 C22 1.385(5)
C27 H27 0.9500
C26 C25 1.377(6)
C26 H26 0.9500
C25 C24 1.367(6)
C25 H25 0.9500
C24 C23 1.398(6)
C24 H24 0.9500
C23 C22 1.371(5)
C23 H23 0.9500
C22 C21 1.538(4)
C21 H21 1.0000
C43 C42 1.376(5)
C43 C44 1.398(5)
C43 H43 0.9500
C42 C47 1.400(5)
C42 C41 1.532(4)
C41 C48 1.529(4)
C41 H41 1.0000
C61 C66 1.384(5)
C61 C62 1.387(5)
C61 C54 1.528(4)
C44 C45 1.382(6)
C44 H44 0.9500
C66 C65 1.389(5)
C66 H66 0.9500
C45 C46 1.382(6)
C45 H45 0.9500
C65 C64 1.368(6)
C65 H65 0.9500
C46 C47 1.378(5)
C46 H46 0.9500
C64 C63 1.383(6)
C64 H64 0.9500
C47 H47 0.9500
C63 C62 1.389(5)
C63 H63 0.9500
C48 C49 1.381(5)
C48 C53 1.398(5)
C62 H62 0.9500
C49 C50 1.387(5)
C49 H49 0.9500
C50 C51 1.385(6)
C50 H50 0.9500
C60 C55 1.384(5)
C60 C59 1.389(5)
C60 H60 0.9500
C51 C52 1.379(6)
C51 H51 0.9500
C59 C58 1.379(6)
C59 H59 0.9500
C52 C53 1.382(5)
C52 H52 0.9500
C58 C57 1.374(6)
C58 H58 0.9500
C53 H53 0.9500
C57 C56 1.385(5)
C57 H57 0.9500
C54 C55 1.535(4)
C54 H54 1.0000
C56 C55 1.379(5)
C56 H56 0.9500

loop_
_geom_torsion_atom_site_label_1
_geom_torsion_atom_site_label_2
_geom_torsion_atom_site_label_3
_geom_torsion_atom_site_label_4
_geom_torsion
C2 C1 P1 Cl2 -138.06(19)
C6 C1 P1 Cl2 44.4(3)
C2 C1 P1 Cl1 118.7(3)
C6 C1 P1 Cl1 -58.8(3)
C2 C1 P1 I1 114.6(2)
C6 C1 P1 I1 -62.9(3)
C6 C1 C2 C3 -1.2(4)
P1 C1 C2 C3 -179.0(2)
C6 C1 C2 C21 173.4(3)
P1 C1 C2 C21 -4.3(3)
C2 C1 C6 C5 -0.4(4)
P1 C1 C6 C5 177.0(2)
C2 C1 C6 C8 178.6(3)
P1 C1 C6 C8 -4.0(4)
C1 C6 C5 C4 1.2(5)
C8 C6 C5 C4 -177.8(3)
C6 C5 C4 C3 -0.4(5)
C6 C5 C4 C7 179.9(3)
C5 C6 C8 C15B 85.2(12)
C1 C6 C8 C15B -93.8(12)
C5 C6 C8 C9 -41.1(4)
C1 C6 C8 C9 140.0(3)
C5 C6 C8 C15 82.8(6)
C1 C6 C8 C15 -96.2(6)
C15B C8 C15 C16 163(8)
C6 C8 C15 C16 -28.2(8)
C9 C8 C15 C16 95.0(7)
C15B C8 C15 C20 -13(7)
C6 C8 C15 C20 156.3(5)
C9 C8 C15 C20 -80.5(6)
C20 C15 C16 C17 0.0
C8 C15 C16 C17 -175.4(10)
C15 C16 C17 C18 0.0
C16 C17 C18 C19 0.0
C17 C18 C19 C20 0.0
C18 C19 C20 C15 0.0
C16 C15 C20 C19 0.0
C8 C15 C20 C19 175.7(9)
C6 C8 C15B C16B -23.3(18)
C9 C8 C15B C16B 104.5(14)
C15 C8 C15B C16B -11(7)
C6 C8 C15B C20B 156.6(9)
C9 C8 C15B C20B -75.5(14)
C15 C8 C15B C20B 169(9)
C20B C15B C16B C17B 0.0
C8 C15B C16B C17B 180(2)
C15B C16B C17B C18B 0.0
C16B C17B C18B C19B 0.0
C17B C18B C19B C20B 0.0
C18B C19B C20B C15B 0.0
C16B C15B C20B C19B 0.0
C8 C15B C20B C19B -180(2)
C15B C8 C9 C14 -33.9(9)
C6 C8 C9 C14 99.2(3)
C15 C8 C9 C14 -23.2(7)
C15B C8 C9 C10 147.6(9)
C6 C8 C9 C10 -79.4(3)
C15 C8 C9 C10 158.2(6)
C14 C9 C10 C11 -1.2(5)
C8 C9 C10 C11 177.4(3)
C9 C10 C11 C12 -0.1(6)
C10 C11 C12 C13 0.9(6)
C11 C12 C13 C14 -0.2(6)
C10 C9 C14 C13 1.9(5)
C8 C9 C14 C13 -176.6(3)
C12 C13 C14 C9 -1.2(5)
C5 C4 C3 C2 -1.3(5)
C7 C4 C3 C2 178.4(3)
C1 C2 C3 C4 2.1(4)
C21 C2 C3 C4 -172.6(3)
C34 C39 C38 C37 -1.3(5)
C54 C39 C38 C37 176.2(3)
C39 C38 C37 C36 -0.1(5)
C39 C38 C37 C40 -179.0(3)
C38 C37 C36 C35 1.6(5)
C40 C37 C36 C35 -179.6(3)
C37 C36 C35 C34 -1.6(5)
C37 C36 C35 C41 173.2(3)
C38 C39 C34 C35 1.3(4)
C54 C39 C34 C35 -176.0(3)
C38 C39 C34 P2 -175.5(2)
C54 C39 C34 P2 7.2(4)
C36 C35 C34 C39 0.1(4)
C41 C35 C34 C39 -174.5(3)
C36 C35 C34 P2 177.3(2)
C41 C35 C34 P2 2.7(4)
Cl40 P2 C34 C39 -45.2(3)
Cl3 P2 C34 C39 57.1(3)
I2 P2 C34 C39 61.2(3)
Cl40 P2 C34 C35 137.8(2)
Cl3 P2 C34 C35 -119.8(3)
I2 P2 C34 C35 -115.8(2)
C28 C33 C32 C31 -0.1(6)
C33 C32 C31 C30 0.3(6)
C32 C31 C30 C29 0.0(6)
C31 C30 C29 C28 -0.4(6)
C30 C29 C28 C33 0.6(5)
C30 C29 C28 C21 -179.5(3)
C32 C33 C28 C29 -0.4(5)
C32 C33 C28 C21 179.7(3)
C22 C27 C26 C25 -0.7(6)
C27 C26 C25 C24 0.6(7)
C26 C25 C24 C23 0.3(7)
C25 C24 C23 C22 -1.2(7)
C24 C23 C22 C27 1.0(6)
C24 C23 C22 C21 -179.6(4)
C26 C27 C22 C23 -0.1(6)
C26 C27 C22 C21 -179.4(3)
C29 C28 C21 C2 -84.4(3)
C33 C28 C21 C2 95.5(3)
C29 C28 C21 C22 150.2(3)
C33 C28 C21 C22 -29.9(4)
C3 C2 C21 C28 -26.6(4)
C1 C2 C21 C28 158.7(3)
C3 C2 C21 C22 100.2(3)
C1 C2 C21 C22 -74.4(3)
C23 C22 C21 C28 -86.8(4)
C27 C22 C21 C28 92.5(4)
C23 C22 C21 C2 145.8(3)
C27 C22 C21 C2 -34.9(4)
C44 C43 C42 C47 1.7(6)
C44 C43 C42 C41 178.9(3)
C43 C42 C41 C48 -110.3(3)
C47 C42 C41 C48 66.9(4)
C43 C42 C41 C35 15.8(4)
C47 C42 C41 C35 -167.0(3)
C36 C35 C41 C48 29.1(4)
C34 C35 C41 C48 -156.3(3)
C36 C35 C41 C42 -96.7(3)
C34 C35 C41 C42 77.9(3)
C42 C43 C44 C45 -1.1(7)
C62 C61 C66 C65 0.1(5)
C54 C61 C66 C65 -178.3(3)
C43 C44 C45 C46 -0.2(6)
C61 C66 C65 C64 0.2(7)
C44 C45 C46 C47 0.9(6)
C66 C65 C64 C63 0.0(7)
C45 C46 C47 C42 -0.2(6)
C43 C42 C47 C46 -1.1(5)
C41 C42 C47 C46 -178.3(3)
C65 C64 C63 C62 -0.4(6)
C42 C41 C48 C49 27.0(4)
C35 C41 C48 C49 -98.4(4)
C42 C41 C48 C53 -155.1(3)
C35 C41 C48 C53 79.5(4)
C66 C61 C62 C63 -0.5(5)
C54 C61 C62 C63 177.7(3)
C64 C63 C62 C61 0.7(6)
C53 C48 C49 C50 -0.6(5)
C41 C48 C49 C50 177.4(3)
C48 C49 C50 C51 0.6(6)
C49 C50 C51 C52 -0.4(6)
C55 C60 C59 C58 0.1(7)
C50 C51 C52 C53 0.1(6)
C60 C59 C58 C57 -0.8(7)
C51 C52 C53 C48 0.0(6)
C49 C48 C53 C52 0.3(5)
C41 C48 C53 C52 -177.7(3)
C59 C58 C57 C56 1.0(7)
C34 C39 C54 C61 -138.4(3)
C38 C39 C54 C61 44.2(4)
C34 C39 C54 C55 95.4(3)
C38 C39 C54 C55 -81.9(3)
C66 C61 C54 C39 65.9(4)
C62 C61 C54 C39 -112.4(3)
C66 C61 C54 C55 -168.6(3)
C62 C61 C54 C55 13.1(4)
C58 C57 C56 C55 -0.5(7)
C57 C56 C55 C60 -0.1(6)
C57 C56 C55 C54 176.2(4)
C59 C60 C55 C56 0.3(6)
C59 C60 C55 C54 -176.2(4)
C39 C54 C55 C56 23.4(4)
C61 C54 C55 C56 -101.8(4)
C39 C54 C55 C60 -160.3(3)
C61 C54 C55 C60 74.6(4)
